data_4313056
loop_
_publ_author_name
'Yong Cui'
'Helen L. Ngo'
'Peter S. White'
'Wenbin Lin'

_publ_section_title
;
 Hierarchical Assembly of Homochiral Porous Solids Using Coordination and
 Hydrogen Bonds
;
_journal_name_full 'Inorganic Chemistry'
_journal_page_first 652
_journal_page_last 654
_journal_paper_doi 10.1021/ic025932d
_journal_volume 42
_journal_year 2003
_chemical_formula_sum 'C39 H45 Co N3 O9'
_chemical_formula_weight 758.71
_chemical_name_systematic
; 
 ? 
;
_space_group_IT_number 19
_symmetry_cell_setting orthorhombic
_symmetry_space_group_name_Hall 'P 2ac 2ab'
_symmetry_space_group_name_H-M 'P 21 21 21'
_atom_sites_solution_hydrogens geom
_atom_sites_solution_primary direct
_atom_sites_solution_secondary difmap
_audit_creation_method SHELXL-97
_cell_angle_alpha 90.00
_cell_angle_beta 90.00
_cell_angle_gamma 90.00
_cell_formula_units_Z 4
_cell_length_a 9.937(2)
_cell_length_b 14.482(3)
_cell_length_c 26.758(5)
_cell_measurement_temperature 293(2)
_cell_volume 3850.7(13)
_computing_structure_refinement 'SHELXL-97 (Sheldrick, 1997)'
_computing_structure_solution 'SHELXS-97 (Sheldrick, 1990)'
_diffrn_ambient_temperature 293(2)
_diffrn_measured_fraction_theta_full 0.890
_diffrn_measured_fraction_theta_max 0.890
_diffrn_radiation_monochromator graphite
_diffrn_radiation_source 'fine-focus sealed tube'
_diffrn_radiation_type MoK\a
_diffrn_radiation_wavelength 0.71073
_diffrn_reflns_av_R_equivalents 0.0976
_diffrn_reflns_av_sigmaI/netI 0.2138
_diffrn_reflns_limit_h_max 11
_diffrn_reflns_limit_h_min -8
_diffrn_reflns_limit_k_max 14
_diffrn_reflns_limit_k_min -7
_diffrn_reflns_limit_l_max 15
_diffrn_reflns_limit_l_min -31
_diffrn_reflns_number 8903
_diffrn_reflns_theta_full 24.88
_diffrn_reflns_theta_max 24.88
_diffrn_reflns_theta_min 1.52
_exptl_absorpt_coefficient_mu 0.503
_exptl_crystal_density_diffrn 1.309
_exptl_crystal_density_method 'not measured'
_exptl_crystal_F_000 1596
_refine_diff_density_max 0.723
_refine_diff_density_min -0.908
_refine_diff_density_rms 0.121
_refine_ls_abs_structure_details 'Flack H D (1983), Acta Cryst. A39, 876-881'
_refine_ls_abs_structure_Flack 0.00(5)
_refine_ls_extinction_method none
_refine_ls_goodness_of_fit_ref 1.093
_refine_ls_hydrogen_treatment mixed
_refine_ls_matrix_type full
_refine_ls_number_parameters 392
_refine_ls_number_reflns 5862
_refine_ls_number_restraints 1
_refine_ls_restrained_S_all 1.094
_refine_ls_R_factor_all 0.2068
_refine_ls_R_factor_gt 0.0907
_refine_ls_shift/su_max 0.004
_refine_ls_shift/su_mean 0.000
_refine_ls_structure_factor_coef Fsqd
_refine_ls_weighting_details 'calc w=1/[\s^2^(Fo^2^)+(0.1000P)^2^+0.0000P] where P=(Fo^2^+2Fc^2^)/3'
_refine_ls_weighting_scheme calc
_refine_ls_wR_factor_gt 0.2057
_refine_ls_wR_factor_ref 0.2563
_reflns_number_gt 2866
_reflns_number_total 5862
_reflns_threshold_expression >2sigma(I)
_cod_data_source_file ic025932d-2_s2_2.cif
_cod_data_source_block 2
_cod_depositor_comments
;
The following automatic conversions were performed:

'_symmetry_cell_setting' value 'Orthorhombic' changed to
'orthorhombic' according to the built-in table from CIF Core
dictionary named 'cif_core.dic' version 2.4.1 from 2010-06-29.

Automatic conversion script
Id: cif_fix_values 1646 2011-03-28 12:23:43Z adriana 
;
_cod_original_cell_volume 3850.9(13)
_cod_database_code 4313056

loop_
_symmetry_equiv_pos_as_xyz
'x, y, z'
'-x+1/2, -y, z+1/2'
'-x, y+1/2, -z+1/2'
'x+1/2, -y+1/2, -z'

loop_
_atom_site_label
_atom_site_type_symbol
_atom_site_fract_x
_atom_site_fract_y
_atom_site_fract_z
_atom_site_U_iso_or_equiv
_atom_site_adp_type
_atom_site_occupancy
_atom_site_symmetry_multiplicity
_atom_site_calc_flag
_atom_site_refinement_flags
_atom_site_disorder_assembly
_atom_site_disorder_group
Co Co 0.67017(14) -0.50278(14) 0.17882(5) 0.0239(4) Uani 1 1 d . . .
O1 O 0.8063(8) -0.4239(6) 0.1246(2) 0.024(2) Uani 1 1 d . . .
O2 O 0.6112(7) -0.3735(6) 0.1538(3) 0.025(2) Uani 1 1 d . . .
O3 O 0.8454(8) 0.0438(6) -0.0637(3) 0.028(2) Uani 1 1 d . . .
O4 O 0.5667(8) 0.4266(6) 0.1150(3) 0.032(2) Uani 1 1 d . . .
O5 O 0.7332(8) 0.3647(6) 0.1588(3) 0.027(2) Uani 1 1 d . . .
O6 O 0.5261(8) -0.0483(6) -0.0684(3) 0.030(2) Uani 1 1 d . . .
O7 O 0.5052(9) -0.5399(6) 0.2211(3) 0.041(3) Uani 1 1 d . . .
O8 O 0.7943(8) -0.4674(6) 0.2348(3) 0.038(3) Uani 1 1 d . . .
C1 C 0.7362(11) -0.0386(8) 0.0010(3) 0.015(3) Uani 1 1 d . . .
C2 C 0.8454(11) -0.0279(7) -0.0317(4) 0.019(3) Uani 1 1 d . . .
C3 C 0.9528(12) -0.0915(8) -0.0325(4) 0.027(3) Uani 1 1 d . . .
H3A H 1.0248 -0.0821 -0.0542 0.033 Uiso 1 1 calc R . .
C4 C 0.9522(12) -0.1699(8) -0.0005(4) 0.027(3) Uani 1 1 d . . .
H4A H 1.0224 -0.2124 -0.0009 0.032 Uiso 1 1 calc R . .
C5 C 0.8344(12) -0.2611(8) 0.0629(4) 0.020(3) Uani 1 1 d . . .
H5A H 0.9037 -0.3042 0.0617 0.024 Uiso 1 1 calc R . .
C6 C 0.7251(12) -0.2746(9) 0.0948(4) 0.025(3) Uani 1 1 d . . .
C7 C 0.6225(12) -0.2077(9) 0.0982(4) 0.024(3) Uani 1 1 d . . .
H7A H 0.5528 -0.2155 0.1210 0.028 Uiso 1 1 calc R . .
C8 C 0.6251(12) -0.1312(8) 0.0681(4) 0.021(3) Uani 1 1 d . . .
H8B H 0.5561 -0.0879 0.0702 0.025 Uiso 1 1 calc R . .
C9 C 0.7322(11) -0.1172(8) 0.0337(4) 0.019(3) Uani 1 1 d . . .
C10 C 0.8394(11) -0.1811(8) 0.0324(4) 0.021(3) Uani 1 1 d . . .
C11 C 0.7169(14) -0.3620(9) 0.1262(4) 0.023(3) Uani 1 1 d . . .
C12 C 0.6282(10) 0.0318(8) -0.0002(4) 0.018(3) Uani 1 1 d . . .
C13 C 0.5284(11) 0.0264(8) -0.0368(4) 0.021(3) Uani 1 1 d . . .
C14 C 0.4253(12) 0.0971(9) -0.0409(4) 0.033(3) Uani 1 1 d . . .
H14A H 0.3551 0.0900 -0.0635 0.039 Uiso 1 1 calc R . .
C15 C 0.4313(13) 0.1740(9) -0.0115(4) 0.034(3) Uani 1 1 d . . .
H15A H 0.3689 0.2211 -0.0161 0.041 Uiso 1 1 calc R . .
C16 C 0.5341(14) 0.2639(9) 0.0583(4) 0.037(4) Uani 1 1 d . . .
H16A H 0.4685 0.3094 0.0555 0.044 Uiso 1 1 calc R . .
C17 C 0.6348(12) 0.2713(9) 0.0926(4) 0.022(3) Uani 1 1 d . . .
C18 C 0.7314(12) 0.2024(9) 0.0996(4) 0.026(3) Uani 1 1 d . . .
H18A H 0.7971 0.2098 0.1240 0.032 Uiso 1 1 calc R . .
C19 C 0.7304(12) 0.1218(9) 0.0700(4) 0.023(3) Uani 1 1 d . . .
H19A H 0.7935 0.0754 0.0754 0.028 Uiso 1 1 calc R . .
C20 C 0.6294(11) 0.1120(8) 0.0309(4) 0.018(3) Uani 1 1 d . . .
C21 C 0.5321(11) 0.1832(8) 0.0263(4) 0.022(3) Uani 1 1 d . . .
C22 C 0.6440(13) 0.3560(9) 0.1239(4) 0.027(3) Uani 1 1 d . . .
N1 N 0.2780(13) -0.5876(14) 0.2089(5) 0.091(6) Uani 1 1 d . . .
C23 C 0.3831(19) -0.5447(13) 0.1963(5) 0.074(6) Uani 1 1 d . . .
H23A H 0.3779 -0.5120 0.1664 0.089 Uiso 1 1 calc R . .
C24 C 0.2834(19) -0.6518(17) 0.2610(6) 0.103(8) Uani 1 1 d D . .
C25 C 0.361(3) -0.7318(19) 0.2351(15) 0.30(3) Uani 1 1 d D . .
H25A H 0.3767 -0.7806 0.2587 0.453 Uiso 1 1 calc R . .
H25B H 0.4460 -0.7093 0.2229 0.453 Uiso 1 1 calc R . .
H25C H 0.3091 -0.7550 0.2076 0.453 Uiso 1 1 calc R . .
C26 C 0.1629(19) -0.5902(19) 0.1813(7) 0.107(8) Uani 1 1 d . . .
H26A H 0.1132 -0.5368 0.1755 0.128 Uiso 1 1 calc R . .
C27 C 0.114(3) -0.6892(18) 0.1589(7) 0.144(11) Uani 1 1 d . . .
H27A H 0.0319 -0.6812 0.1407 0.216 Uiso 1 1 calc R . .
H27B H 0.1005 -0.7319 0.1858 0.216 Uiso 1 1 calc R . .
H27C H 0.1824 -0.7128 0.1368 0.216 Uiso 1 1 calc R . .
N2 N -0.2041(9) -0.4923(7) 0.3371(2) 0.093(5) Uiso 1 1 d G . .
C28 C -0.0821(7) -0.5106(8) 0.3605(3) 0.054(4) Uiso 1 1 d G . .
C29 C -0.0732(8) -0.5083(8) 0.4123(3) 0.087(5) Uiso 1 1 d G . .
H29A H 0.0085 -0.5205 0.4279 0.104 Uiso 1 1 calc R . .
C30 C -0.1863(11) -0.4877(8) 0.4407(2) 0.066(4) Uiso 1 1 d G . .
H30A H -0.1803 -0.4861 0.4754 0.079 Uiso 1 1 calc R . .
C31 C -0.3083(9) -0.4694(8) 0.4173(3) 0.094(7) Uiso 1 1 d G . .
H31A H -0.3840 -0.4556 0.4364 0.112 Uiso 1 1 calc R . .
C32 C -0.3172(7) -0.4717(7) 0.3655(3) 0.046(4) Uiso 1 1 d G . .
C33 C 0.0278(19) -0.5385(19) 0.3226(7) 0.169(13) Uani 1 1 d . . .
H33A H 0.1100 -0.5514 0.3401 0.253 Uiso 1 1 calc R . .
H33B H 0.0422 -0.4889 0.2994 0.253 Uiso 1 1 calc R . .
H33C H -0.0006 -0.5926 0.3047 0.253 Uiso 1 1 calc R . .
C34 C -0.420(3) -0.4558(15) 0.3348(6) 0.151(11) Uani 1 1 d . . .
H34A H -0.4988 -0.4411 0.3540 0.227 Uiso 1 1 calc R . .
H34B H -0.4370 -0.5099 0.3151 0.227 Uiso 1 1 calc R . .
H34C H -0.3986 -0.4050 0.3132 0.227 Uiso 1 1 calc R . .
N3 N -0.1779(10) -0.8017(7) 0.3147(3) 0.033(3) Uiso 1 1 d . . .
O9 O 0.0153(10) -0.8376(7) 0.2708(3) 0.059(3) Uiso 1 1 d . . .
C35 C -0.0618(14) -0.8414(10) 0.3111(5) 0.047(4) Uiso 1 1 d . . .
H35A H -0.0305 -0.8746 0.3385 0.057 Uiso 1 1 calc R . .
C36 C -0.2502(13) -0.8134(9) 0.3628(4) 0.033(3) Uiso 1 1 d . . .
H36A H -0.2136 -0.8660 0.3806 0.040 Uiso 1 1 calc R . .
H36B H -0.3447 -0.8253 0.3564 0.040 Uiso 1 1 calc R . .
C37 C -0.2360(15) -0.7265(10) 0.3951(5) 0.049(4) Uiso 1 1 d . . .
H37A H -0.2847 -0.7348 0.4257 0.073 Uiso 1 1 calc R . .
H37B H -0.2719 -0.6744 0.3773 0.073 Uiso 1 1 calc R . .
H37C H -0.1427 -0.7160 0.4023 0.073 Uiso 1 1 calc R . .
C38 C -0.2389(14) -0.7499(10) 0.2734(4) 0.040(4) Uiso 1 1 d . . .
H38A H -0.1695 -0.7224 0.2528 0.048 Uiso 1 1 calc R . .
H38B H -0.2957 -0.7010 0.2864 0.048 Uiso 1 1 calc R . .
C39 C -0.3249(18) -0.8193(12) 0.2419(6) 0.075(5) Uiso 1 1 d . . .
H39A H -0.3662 -0.7871 0.2145 0.112 Uiso 1 1 calc R . .
H39B H -0.3933 -0.8460 0.2627 0.112 Uiso 1 1 calc R . .
H39C H -0.2677 -0.8672 0.2291 0.112 Uiso 1 1 calc R . .

loop_
_atom_site_aniso_label
_atom_site_aniso_U_11
_atom_site_aniso_U_22
_atom_site_aniso_U_33
_atom_site_aniso_U_23
_atom_site_aniso_U_13
_atom_site_aniso_U_12
Co 0.0313(7) 0.0233(10) 0.0173(6) -0.0007(10) 0.0007(8) -0.0010(10)
O1 0.028(5) 0.030(6) 0.015(4) 0.000(3) 0.001(3) 0.003(4)
O2 0.020(4) 0.028(6) 0.025(4) 0.001(4) 0.008(4) 0.005(4)
O3 0.038(5) 0.025(6) 0.022(4) 0.004(4) 0.001(4) 0.000(4)
O4 0.042(5) 0.023(6) 0.031(5) -0.003(4) -0.004(4) -0.001(5)
O5 0.036(5) 0.018(6) 0.026(4) -0.001(4) -0.011(4) 0.003(4)
O6 0.045(5) 0.016(6) 0.028(4) -0.008(4) -0.005(4) -0.002(4)
O7 0.050(6) 0.039(7) 0.033(5) 0.007(4) 0.014(4) 0.014(5)
O8 0.050(6) 0.032(7) 0.031(4) -0.002(4) 0.000(4) -0.011(4)
C1 0.021(6) 0.013(8) 0.011(5) -0.003(5) 0.003(5) 0.003(5)
C2 0.020(6) 0.011(9) 0.025(5) -0.002(5) 0.003(5) 0.005(6)
C3 0.027(7) 0.023(9) 0.032(7) -0.005(6) 0.006(6) 0.008(6)
C4 0.025(6) 0.033(9) 0.021(6) 0.009(6) 0.007(5) 0.007(6)
C5 0.016(6) 0.025(8) 0.020(5) -0.002(5) 0.005(6) 0.005(6)
C6 0.030(7) 0.017(10) 0.027(7) 0.001(6) -0.008(6) -0.001(7)
C7 0.030(7) 0.016(9) 0.025(6) -0.004(6) -0.001(5) 0.002(6)
C8 0.031(7) 0.012(8) 0.020(6) 0.001(5) 0.002(5) 0.003(6)
C9 0.017(6) 0.026(9) 0.014(6) -0.010(5) -0.004(5) 0.003(6)
C10 0.015(6) 0.023(8) 0.026(6) 0.001(5) 0.004(5) 0.003(6)
C11 0.042(8) 0.017(9) 0.010(6) -0.001(5) -0.003(6) -0.006(7)
C12 0.011(5) 0.030(9) 0.013(5) -0.001(5) 0.000(4) 0.010(5)
C13 0.017(6) 0.017(10) 0.028(6) 0.000(5) 0.002(5) -0.003(5)
C14 0.030(7) 0.031(10) 0.037(7) -0.008(7) -0.015(6) 0.006(7)
C15 0.039(8) 0.023(9) 0.042(7) -0.006(7) -0.006(6) 0.011(7)
C16 0.053(9) 0.019(10) 0.039(8) -0.006(6) -0.001(7) 0.001(7)
C17 0.024(7) 0.024(10) 0.019(6) -0.003(5) 0.004(5) 0.002(6)
C18 0.021(6) 0.027(10) 0.031(7) 0.008(6) -0.014(6) -0.002(6)
C19 0.024(7) 0.022(9) 0.024(6) 0.006(6) 0.004(5) 0.000(6)
C20 0.019(6) 0.022(9) 0.013(6) 0.004(5) 0.000(5) 0.004(5)
C21 0.023(6) 0.019(9) 0.022(6) 0.003(5) 0.001(5) 0.003(6)
C22 0.036(8) 0.024(9) 0.021(6) 0.005(6) 0.007(6) 0.005(7)
N1 0.032(7) 0.19(2) 0.054(8) -0.007(10) 0.016(7) -0.023(11)
C23 0.082(13) 0.092(17) 0.047(10) 0.018(9) 0.021(9) 0.010(12)
C24 0.065(12) 0.17(3) 0.070(12) 0.057(14) 0.017(10) 0.019(15)
C25 0.16(3) 0.09(3) 0.65(8) -0.04(4) 0.13(5) 0.00(3)
C26 0.061(12) 0.18(3) 0.076(13) 0.024(16) -0.027(12) 0.027(16)
C27 0.19(3) 0.15(3) 0.087(16) 0.057(17) 0.012(18) 0.02(2)
C33 0.077(14) 0.31(4) 0.114(16) 0.03(2) 0.021(15) 0.01(2)
C34 0.23(3) 0.15(2) 0.075(13) 0.035(13) -0.098(16) -0.03(2)

loop_
_atom_type_symbol
_atom_type_description
_atom_type_scat_dispersion_real
_atom_type_scat_dispersion_imag
_atom_type_scat_source
C C 0.0033 0.0016 'International Tables Vol C Tables 4.2.6.8 and 6.1.1.4'
H H 0.0000 0.0000 'International Tables Vol C Tables 4.2.6.8 and 6.1.1.4'
N N 0.0061 0.0033 'International Tables Vol C Tables 4.2.6.8 and 6.1.1.4'
O O 0.0106 0.0060 'International Tables Vol C Tables 4.2.6.8 and 6.1.1.4'
Co Co 0.3494 0.9721 'International Tables Vol C Tables 4.2.6.8 and 6.1.1.4'

loop_
_geom_angle_atom_site_label_1
_geom_angle_atom_site_label_2
_geom_angle_atom_site_label_3
_geom_angle
_geom_angle_site_symmetry_1
_geom_angle_site_symmetry_3
_geom_angle_publ_flag
O8 Co O7 98.4(3) . . ?
O8 Co O2 100.6(3) . . ?
O7 Co O2 100.8(3) . . ?
O8 Co O5 104.0(3) . 1_545 ?
O7 Co O5 98.0(3) . 1_545 ?
O2 Co O5 146.3(3) . 1_545 ?
O8 Co O4 165.4(3) . 1_545 ?
O7 Co O4 86.2(3) . 1_545 ?
O2 Co O4 92.1(3) . 1_545 ?
O5 Co O4 61.5(3) 1_545 1_545 ?
O8 Co O1 89.0(3) . . ?
O7 Co O1 161.3(3) . . ?
O2 Co O1 60.8(3) . . ?
O5 Co O1 96.8(3) 1_545 . ?
O4 Co O1 90.9(3) 1_545 . ?
O8 Co C11 95.6(4) . . ?
O7 Co C11 131.6(4) . . ?
O2 Co C11 30.8(4) . . ?
O5 Co C11 123.0(4) 1_545 . ?
O4 Co C11 91.6(3) 1_545 . ?
O1 Co C11 29.9(3) . . ?
C11 O1 Co 85.1(6) . . ?
C11 O2 Co 94.1(7) . . ?
C22 O4 Co 87.0(7) . 1_565 ?
C22 O5 Co 94.0(7) . 1_565 ?
C23 O7 Co 116.5(8) . . ?
C2 C1 C9 119.3(10) . . ?
C2 C1 C12 118.1(10) . . ?
C9 C1 C12 122.6(9) . . ?
O3 C2 C1 118.8(10) . . ?
O3 C2 C3 119.7(10) . . ?
C1 C2 C3 121.5(10) . . ?
C2 C3 C4 120.6(11) . . ?
C3 C4 C10 117.6(11) . . ?
C6 C5 C10 119.6(11) . . ?
C5 C6 C7 120.4(11) . . ?
C5 C6 C11 119.8(11) . . ?
C7 C6 C11 119.8(11) . . ?
C8 C7 C6 120.3(11) . . ?
C7 C8 C9 120.7(11) . . ?
C10 C9 C8 119.1(11) . . ?
C10 C9 C1 118.9(10) . . ?
C8 C9 C1 121.9(10) . . ?
C9 C10 C5 119.7(10) . . ?
C9 C10 C4 122.0(11) . . ?
C5 C10 C4 118.3(11) . . ?
O1 C11 O2 120.0(11) . . ?
O1 C11 C6 122.2(11) . . ?
O2 C11 C6 117.7(12) . . ?
O1 C11 Co 64.9(6) . . ?
O2 C11 Co 55.1(6) . . ?
C6 C11 Co 172.4(10) . . ?
C13 C12 C20 117.3(10) . . ?
C13 C12 C1 119.5(10) . . ?
C20 C12 C1 122.8(9) . . ?
O6 C13 C12 119.1(10) . . ?
O6 C13 C14 119.9(10) . . ?
C12 C13 C14 121.0(10) . . ?
C15 C14 C13 120.1(11) . . ?
C14 C15 C21 121.0(12) . . ?
C17 C16 C21 118.1(12) . . ?
C16 C17 C18 122.6(12) . . ?
C16 C17 C22 119.3(12) . . ?
C18 C17 C22 118.2(11) . . ?
C17 C18 C19 120.8(11) . . ?
C18 C19 C20 119.2(11) . . ?
C21 C20 C12 122.4(10) . . ?
C21 C20 C19 117.4(10) . . ?
C12 C20 C19 120.2(10) . . ?
C20 C21 C15 118.0(11) . . ?
C20 C21 C16 121.8(11) . . ?
C15 C21 C16 120.2(11) . . ?
O5 C22 O4 117.5(11) . . ?
O5 C22 C17 121.9(11) . . ?
O4 C22 C17 120.5(11) . . ?
C23 N1 C26 124.3(17) . . ?
C23 N1 C24 118.0(14) . . ?
C26 N1 C24 117.5(15) . . ?
N1 C23 O7 128.4(15) . . ?
C25 C24 N1 93.3(18) . . ?
N1 C26 C27 118(2) . . ?
C28 N2 C32 120.0 . . ?
C29 C28 N2 120.0 . . ?
C29 C28 C33 128.1(10) . . ?
N2 C28 C33 111.8(9) . . ?
C28 C29 C30 120.0 . . ?
C31 C30 C29 120.0 . . ?
C30 C31 C32 120.0 . . ?
C34 C32 C31 131.3(13) . . ?
C34 C32 N2 108.7(13) . . ?
C31 C32 N2 120.0 . . ?
C35 N3 C38 122.8(11) . . ?
C35 N3 C36 116.4(11) . . ?
C38 N3 C36 120.7(10) . . ?
N3 C35 O9 123.9(13) . . ?
N3 C36 C37 110.6(10) . . ?
N3 C38 C39 107.7(12) . . ?

loop_
_geom_bond_atom_site_label_1
_geom_bond_atom_site_label_2
_geom_bond_distance
_geom_bond_site_symmetry_2
_geom_bond_publ_flag
Co O8 2.007(8) . ?
Co O7 2.063(8) . ?
Co O2 2.072(8) . ?
Co O5 2.089(8) 1_545 ?
Co O4 2.242(8) 1_545 ?
Co O1 2.290(7) . ?
Co C11 2.520(12) . ?
O1 C11 1.262(14) . ?
O2 C11 1.295(14) . ?
O3 C2 1.345(12) . ?
O4 C22 1.301(14) . ?
O4 Co 2.242(8) 1_565 ?
O5 C22 1.294(13) . ?
O5 Co 2.089(8) 1_565 ?
O6 C13 1.372(12) . ?
O7 C23 1.386(19) . ?
C1 C2 1.403(14) . ?
C1 C9 1.436(15) . ?
C1 C12 1.481(14) . ?
C2 C3 1.410(14) . ?
C3 C4 1.421(15) . ?
C4 C10 1.435(15) . ?
C5 C6 1.395(15) . ?
C5 C10 1.418(15) . ?
C6 C7 1.410(16) . ?
C6 C11 1.522(16) . ?
C7 C8 1.370(15) . ?
C8 C9 1.422(15) . ?
C9 C10 1.412(15) . ?
C12 C13 1.396(14) . ?
C12 C20 1.429(15) . ?
C13 C14 1.452(15) . ?
C14 C15 1.364(16) . ?
C15 C21 1.430(15) . ?
C16 C17 1.363(16) . ?
C16 C21 1.449(15) . ?
C17 C18 1.396(16) . ?
C17 C22 1.488(17) . ?
C18 C19 1.411(17) . ?
C19 C20 1.457(14) . ?
C20 C21 1.418(15) . ?
N1 C23 1.26(2) . ?
N1 C26 1.36(2) . ?
N1 C24 1.68(2) . ?
C24 C25 1.557(18) . ?
C26 C27 1.63(3) . ?
N2 C28 1.3900 . ?
N2 C32 1.3900 . ?
C28 C29 1.3900 . ?
C28 C33 1.543(19) . ?
C29 C30 1.3900 . ?
C30 C31 1.3900 . ?
C31 C32 1.3900 . ?
C32 C34 1.331(19) . ?
N3 C35 1.293(15) . ?
N3 C38 1.466(15) . ?
N3 C36 1.485(14) . ?
O9 C35 1.325(14) . ?
C36 C37 1.532(17) . ?
C38 C39 1.57(2) . ?
